data_7223714
loop_
_publ_author_name
'Sabrowsky, H.'

_publ_section_title
;
 Zur Kenntnis der Kristallstrukturen von beta-Tl Al O2, beta-Tl Ga O2 und
 Tl Fe O2
;
_journal_name_full
;
Zeitschrift fuer Naturforschung, Teil B. Anorganische Chemie, Organische 
Chemie (2,1947-32,1977)
;
_journal_page_first 1567
_journal_page_last 1567
_journal_volume 27
_journal_year 1972
_chemical_formula_sum 'Fe O2 Tl'
_chemical_name_systematic 'Tl Fe O2'
_space_group_IT_number 166
_symmetry_space_group_name_Hall '-R 3 2"'
_symmetry_space_group_name_H-M 'R -3 m :H'
_cell_angle_alpha 90
_cell_angle_beta 90
_cell_angle_gamma 120
_cell_formula_units_Z 6
_cell_length_a 5.521
_cell_length_b 5.521
_cell_length_c 14.54
_cell_volume 383.823
_citation_journal_id_ASTM ZENBAX
_cod_data_source_file Sabrowsky_ZENBAX_1972_1091.cif
_cod_data_source_block Fe1O2Tl1
_cod_original_cell_volume 383.8226
_cod_original_formula_sum 'Fe1 O2 Tl1'
_cod_database_code 7223714

loop_
_symmetry_equiv_pos_as_xyz
x,y,z
-y,x-y,z
-x+y,-x,z
y,x,-z
-x,-x+y,-z
x-y,-y,-z
-x,-y,-z
y,-x+y,-z
x-y,x,-z
-y,-x,z
x,x-y,z
-x+y,y,z
x+2/3,y+1/3,z+1/3
-y+2/3,x-y+1/3,z+1/3
-x+y+2/3,-x+1/3,z+1/3
y+2/3,x+1/3,-z+1/3
-x+2/3,-x+y+1/3,-z+1/3
x-y+2/3,-y+1/3,-z+1/3
-x+2/3,-y+1/3,-z+1/3
y+2/3,-x+y+1/3,-z+1/3
x-y+2/3,x+1/3,-z+1/3
-y+2/3,-x+1/3,z+1/3
x+2/3,x-y+1/3,z+1/3
-x+y+2/3,y+1/3,z+1/3
x+1/3,y+2/3,z+2/3
-y+1/3,x-y+2/3,z+2/3
-x+y+1/3,-x+2/3,z+2/3
y+1/3,x+2/3,-z+2/3
-x+1/3,-x+y+2/3,-z+2/3
x-y+1/3,-y+2/3,-z+2/3
-x+1/3,-y+2/3,-z+2/3
y+1/3,-x+y+2/3,-z+2/3
x-y+1/3,x+2/3,-z+2/3
-y+1/3,-x+2/3,z+2/3
x+1/3,x-y+2/3,z+2/3
-x+y+1/3,y+2/3,z+2/3

loop_
_atom_site_label
_atom_site_type_symbol
_atom_site_fract_x
_atom_site_fract_y
_atom_site_fract_z
_atom_site_occupancy
_atom_site_U_iso_or_equiv
Fe1 Fe+3 0 0 0.372 1 0.0
O1 O-2 0 0 0.5 1 0.0
O2 O-2 0.5 0 0 1 0.0
Tl1 Tl+1 0 0 0.124 1 0.0
